data_7218612
loop_
_publ_author_name
'Spirkl, Sebastian'
'Grzywa, Maciej'
'Zehe, Christoph S.'
'Senker, J\"urgen'
'Demeshko, Serhiy'
'Meyer, Franc'
'Riegg, Stefan'
'Volkmer, Dirk'

_publ_section_title
;
 Fe/Ga-CFA-6-- metal organic frameworks featuring trivalent metal centers
 and the 4,4&#x2032;-bipyrazolyl ligand
;
_journal_issue 2
_journal_name_full CrystEngComm
_journal_page_first 313
_journal_paper_doi 10.1039/C4CE01583E
_journal_volume 17
_journal_year 2015
_chemical_formula_moiety 'C6 H5 Ga1 N4 O1, 2H2O'
_chemical_formula_sum 'C6 H9 Ga N4 O3'
_chemical_formula_weight 254.9
_chemical_name_systematic ' ?'
_space_group_IT_number 74
_symmetry_cell_setting orthorhombic
_symmetry_Int_Tables_number 74
_symmetry_space_group_name_Hall '-I 2b 2'
_symmetry_space_group_name_H-M 'I m m a'
_audit_creation_method SHELXL-97
_cell_angle_alpha 90
_cell_angle_beta 90
_cell_angle_gamma 90
_cell_formula_units_Z 4
_cell_length_a 14.8281(16)
_cell_length_b 6.4872(5)
_cell_length_c 11.3503(12)
_cell_measurement_temperature 293(2)
_cell_volume 1091.82(19)
_computing_cell_refinement Jana2006
_computing_data_collection 'Diffractometer software'
_computing_molecular_graphics 'DIAMOND 3.0'
_computing_publication_material Word
_computing_structure_refinement Jana2006
_computing_structure_solution 'Crystal model from Fe-CFA6 crystal structure'
_diffrn_ambient_temperature 293(2)
_diffrn_detector Meteor
_diffrn_detector_type 1D
_diffrn_measurement_device Seifert
_diffrn_measurement_device_type 'XRD 3003 TT'
_diffrn_radiation_monochromator none
_diffrn_radiation_type 'Cu K\a'
_diffrn_radiation_wavelength 1.5418
_diffrn_source X-ray
_diffrn_source_target Cu
_diffrn_source_type 'fine-focus sealed tube'
_exptl_absorpt_coefficient_mu 3.422
_exptl_crystal_colour white
_exptl_crystal_density_diffrn 1.5501
_exptl_crystal_density_method 'not measured'
_exptl_crystal_description 'microcrystalline powder'
_exptl_crystal_F_000 476
_pd_meas_2theta_range_inc 0.02
_pd_meas_2theta_range_max 65.000
_pd_meas_2theta_range_min 5.020
_pd_meas_number_of_points 3000
_pd_proc_2theta_range_inc 0.02
_pd_proc_2theta_range_max 65
_pd_proc_2theta_range_min 5.02
_pd_proc_ls_background_function '25 Chebyshev polynoms'
_pd_proc_ls_pref_orient_corr none
_pd_proc_ls_profile_function Pseudo-Voigt
_pd_proc_ls_prof_R_factor 0.0604
_pd_proc_ls_prof_wR_expected 0.0121
_pd_proc_ls_prof_wR_factor 0.0851
_refine_ls_goodness_of_fit_all 3.02
_refine_ls_number_constraints 0
_refine_ls_number_parameters 30
_refine_ls_number_restraints 0
_refine_ls_R_factor_all 0.0683
_refine_ls_R_factor_gt 0.0683
_refine_ls_shift/su_max 0.0015
_refine_ls_shift/su_mean 0.0004
_refine_ls_weighting_scheme sigma
_refine_ls_wR_factor_all 0.0962
_refine_ls_wR_factor_gt 0.0962
_cod_data_source_file c4ce01583e2.cif
_cod_data_source_block Ga-CFA-6
_cod_depositor_comments 'Adding full bibliography for 7218611--7218612.cif.'
_cod_original_formula_sum 'C6 H9 Ga1 N4 O3'
_cod_database_code 7218612

loop_
_symmetry_equiv_pos_site_id
_symmetry_equiv_pos_as_xyz
1 x,y,z
2 -x,-y+1/2,z
3 -x,y+1/2,-z
4 x,-y,-z
5 -x,-y,-z
6 x,y+1/2,-z
7 x,-y+1/2,z
8 -x,y,z
9 x+1/2,y+1/2,z+1/2
10 -x+1/2,-y,z+1/2
11 -x+1/2,y,-z+1/2
12 x+1/2,-y+1/2,-z+1/2
13 -x+1/2,-y+1/2,-z+1/2
14 x+1/2,y,-z+1/2
15 x+1/2,-y,z+1/2
16 -x+1/2,y+1/2,z+1/2

loop_
_atom_site_label
_atom_site_type_symbol
_atom_site_fract_x
_atom_site_fract_y
_atom_site_fract_z
_atom_site_adp_type
_atom_site_U_iso_or_equiv
_atom_site_symmetry_multiplicity
_atom_site_occupancy
_atom_site_calc_flag
Ga1 Ga 0.5 0.5 0.5 Uiso 0.0090(10) 4 1 d
C1 C 0.6650(5) 0.5864(2) 0.6657(9) Uiso 0.009(2) 16 1 d
C2 C 0.71171(10) 0.75 0.7112(2) Uiso 0.009(2) 8 1 d
N1 N 0.5988(4) 0.6412(10) 0.5960(7) Uiso 0.009(2) 16 1 d
O1 O 0.5 0.25 0.5872(2) Uiso 0.009(2) 4 1 d
O2 O 0 0.25 0.367(2) Uiso 0.009(2) 4 1 d
O3 O 0 0.25 0.597(2) Uiso 0.009(2) 4 1 d

loop_
_atom_type_symbol
_atom_type_scat_dispersion_real
_atom_type_scat_dispersion_imag
_atom_type_scat_source
C 0.0181 0.0091 'International Tables Vol C tables 4.2.6.8 and 6.1.1.1'
H 0.0000 0.0000 'International Tables Vol C tables 4.2.6.8 and 6.1.1.1'
Ga -1.2846 0.7763 'International Tables Vol C tables 4.2.6.8 and 6.1.1.1'
N 0.0311 0.0180 'International Tables Vol C tables 4.2.6.8 and 6.1.1.1'
O 0.0492 0.0322 'International Tables Vol C tables 4.2.6.8 and 6.1.1.1'

loop_
_geom_angle_atom_site_label_1
_geom_angle_atom_site_label_2
_geom_angle_atom_site_label_3
_geom_angle_site_symmetry_1
_geom_angle_site_symmetry_3
_geom_angle
N1 Ga1 N1 . 4_566 88.4(3)
N1 Ga1 N1 . 5_666 180.0(5)
N1 Ga1 N1 . 8_655 91.6(3)
N1 Ga1 N1 4_566 5_666 91.6(3)
N1 Ga1 N1 4_566 8_655 180.0(5)
N1 Ga1 N1 5_666 8_655 88.4(3)
N1 Ga1 O1 4_566 . 84.0(2)
N1 Ga1 O1 4_566 3_656 96.0(2)
N1 Ga1 N1 5_666 8_655 88.4(3)
N1 Ga1 O1 5_666 . 84.0(2)
N1 Ga1 O1 5_666 3_656 96.0(2)
N1 Ga1 O1 8_655 . 96.0(2)
N1 Ga1 O1 8_655 3_656 84.0(2)
O1 Ga1 O1 . 3_656 180.0(5)
Ga1 O1 Ga1 . 2_655 117.23(12)
C2 C1 N1 . . 113.4(4)
C1 C2 C1 . 7_565 101.7(4)
C1 C2 C2 . 11_656 129.1(3)
C1 C2 C2 7_565 11_656 129.1(3)
Ga1 N1 C1 . . 137.6(5)
Ga1 N1 N1 . 7_565 116.6(5)
C1 N1 N1 . 7_565 105.8(5)

loop_
_geom_bond_atom_site_label_1
_geom_bond_atom_site_label_2
_geom_bond_site_symmetry_2
_geom_bond_distance
Ga1 N1 . 2.043(7)
Ga1 N1 4_566 2.043(7)
Ga1 N1 5_666 2.043(7)
Ga1 N1 8_655 2.043(7)
Ga1 O1 . 1.8998(12)
Ga1 O1 3_656 1.8998(12)
C1 C2 . 1.369(6)
C1 N1 . 1.310(11)
C2 C2 11_656 1.437(3)
N1 N1 7_565 1.412(9)
